data_4002216
loop_
_publ_author_name
'Yokokura, Seiya'
'Takahashi, Yukihiro'
'Nonaka, Hiroki'
'Hasegawa, Hiroyuki'
'Harada, Jun'
'Inabe, Tamotsu'
'Kumai, Reiji'
'Okamoto, Hiroshi'
'Matsushita, Michio M.'
'Awaga, Kunio'

_publ_section_title
;
 Switching of Transfer Characteristics of an Organic Field-Effect
 Transistor by Phase Transitions: Sensitive Response to Molecular Dynamics
 and Charge Fluctuation
;
_journal_issue 12
_journal_name_full 'Chemistry of Materials'
_journal_page_first 4441
_journal_paper_doi 10.1021/acs.chemmater.5b01383
_journal_volume 27
_journal_year 2015
_chemical_formula_moiety '2(C6 H2 N2), 2(C7 H5)'
_chemical_formula_sum 'C26 H14 N4'
_chemical_formula_weight 382.41
_space_group_crystal_system triclinic
_space_group_IT_number 2
_space_group_name_Hall '-P 1'
_space_group_name_H-M_alt 'P -1'
_symmetry_space_group_name_Hall '-P 1'
_symmetry_space_group_name_H-M 'P -1'
_atom_sites_solution_hydrogens geom
_atom_sites_solution_primary direct
_audit_creation_date 2015-03-02
_audit_creation_method
;
Olex2 1.2
(compiled 2015.01.26 svn.r3150 for OlexSys, GUI svn.r4998)
;
_cell_angle_alpha 90.884(4)
_cell_angle_beta 107.171(4)
_cell_angle_gamma 94.998(4)
_cell_formula_units_Z 2
_cell_length_a 11.370(3)
_cell_length_b 12.818(3)
_cell_length_c 6.9180(17)
_cell_measurement_reflns_used 7204
_cell_measurement_temperature 100
_cell_measurement_theta_max 30.093
_cell_measurement_theta_min 2.349
_cell_volume 958.7(4)
_computing_cell_refinement 'SAINT v8.34A (Bruker, 2013)'
_computing_data_reduction 'SAINT v8.34A (Bruker, 2013)'
_computing_molecular_graphics 'Olex2 (Dolomanov et al., 2009)'
_computing_publication_material 'Olex2 (Dolomanov et al., 2009)'
_computing_structure_refinement 'ShelXL (Sheldrick, 2008)'
_computing_structure_solution 'ShelXT (Sheldrick, 2015)'
_diffrn_ambient_temperature 100
_diffrn_measured_fraction_theta_full 0.998
_diffrn_measured_fraction_theta_max 0.985
_diffrn_measurement_device_type 'Bruker APEX-II CCD'
_diffrn_measurement_method '\f and \w scans'
_diffrn_radiation_type MoK\a
_diffrn_radiation_wavelength 0.71073
_diffrn_reflns_av_R_equivalents 0.0312
_diffrn_reflns_av_unetI/netI 0.0503
_diffrn_reflns_laue_measured_fraction_full 0.998
_diffrn_reflns_laue_measured_fraction_max 0.985
_diffrn_reflns_limit_h_max 15
_diffrn_reflns_limit_h_min -16
_diffrn_reflns_limit_k_max 18
_diffrn_reflns_limit_k_min -18
_diffrn_reflns_limit_l_max 9
_diffrn_reflns_limit_l_min 0
_diffrn_reflns_number 18238
_diffrn_reflns_point_group_measured_fraction_full 0.998
_diffrn_reflns_point_group_measured_fraction_max 0.985
_diffrn_reflns_theta_full 25.242
_diffrn_reflns_theta_max 30.213
_diffrn_reflns_theta_min 1.596
_diffrn_standards_number 0
_exptl_absorpt_coefficient_mu 0.081
_exptl_absorpt_correction_T_max 1.000000
_exptl_absorpt_correction_T_min 0.887626
_exptl_absorpt_correction_type multi-scan
_exptl_absorpt_process_details
;
 TWINABS-2012/1 (Bruker,2012) was used for absorption correction.
 
For component 1:
 wR2(int) was 0.0592 before and 0.0221 after correction.
 The Ratio of minimum to maximum transmission not present.
 The \l/2 correction factor is Not present
 
For component 2:
 wR2(int) was 0.0715 before and 0.0204 after correction.
 The Ratio of minimum to maximum transmission is 0.89.
 The \l/2 correction factor is Not present

Final HKLF 4 output contains 18238 reflections, Rint = 0.0312
 (11630 with I > 3sig(I), Rint = 0.0273)
;
_exptl_crystal_colour black
_exptl_crystal_colour_primary black
_exptl_crystal_density_diffrn 1.325
_exptl_crystal_description block
_exptl_crystal_F_000 396
_exptl_crystal_size_max 0.3
_exptl_crystal_size_mid 0.2
_exptl_crystal_size_min 0.2
_refine_diff_density_max 0.357
_refine_diff_density_min -0.197
_refine_diff_density_rms 0.049
_refine_ls_extinction_method none
_refine_ls_goodness_of_fit_ref 1.061
_refine_ls_hydrogen_treatment constr
_refine_ls_matrix_type full
_refine_ls_number_parameters 272
_refine_ls_number_reflns 7657
_refine_ls_number_restraints 0
_refine_ls_restrained_S_all 1.061
_refine_ls_R_factor_all 0.0551
_refine_ls_R_factor_gt 0.0449
_refine_ls_shift/su_max 0.000
_refine_ls_shift/su_mean 0.000
_refine_ls_structure_factor_coef Fsqd
_refine_ls_weighting_details 'w=1/[\s^2^(Fo^2^)+(0.0600P)^2^+0.2508P] where P=(Fo^2^+2Fc^2^)/3'
_refine_ls_weighting_scheme calc
_refine_ls_wR_factor_gt 0.1124
_refine_ls_wR_factor_ref 0.1174
_reflns_Friedel_coverage 0.000
_reflns_number_gt 6628
_reflns_number_total 7657
_reflns_threshold_expression 'I > 2\s(I)'
_cod_data_source_file cm5b01383_si_004.cif
_cod_data_source_block AN_TCNQ_100K
_cod_original_cell_volume 958.8(4)
_cod_database_code 4002216
_shelxl_version_number 2014/6
_shelx_space_group_comment
;
The symmetry employed for this shelxl refinement is uniquely defined
by the following loop, which should always be used as a source of
symmetry information in preference to the above space-group names.
They are only intended as comments.
;
_shelx_estimated_absorpt_t_max 0.984
_shelx_estimated_absorpt_t_min 0.976
_olex2_refinement_description
;
1. Twinned data refinement
 Scales: 0.5058(11) 0.4942(11)
2. Fixed Uiso
 At 1.2 times of:
  All C(H) groups
3.a Aromatic/amide H refined with riding coordinates:
 C2(H2), C3(H3), C8(H8), C9(H9), C14(H14), C15(H15), C16(H16), C17(H17),
 C19(H19), C21(H21), C22(H22), C23(H23), C24(H24), C26(H26)
;
_olex2_submission_special_instructions 'No special instructions were received'

loop_
_space_group_symop_operation_xyz
'x, y, z'
'-x, -y, -z'

loop_
_atom_site_label
_atom_site_type_symbol
_atom_site_fract_x
_atom_site_fract_y
_atom_site_fract_z
_atom_site_U_iso_or_equiv
_atom_site_adp_type
_atom_site_occupancy
_atom_site_site_symmetry_order
_atom_site_calc_flag
_atom_site_refinement_flags_posn
N1 N 0.09776(13) 0.33035(11) 0.2948(2) 0.0281(3) Uani 1 1 d .
N2 N 0.13043(13) 0.66824(11) 0.3716(2) 0.0271(3) Uani 1 1 d .
C1 C 0.37045(14) 0.50108(11) 0.4431(2) 0.0150(3) Uani 1 1 d .
C2 C 0.42612(14) 0.40435(11) 0.4385(2) 0.0166(3) Uani 1 1 d .
H2 H 0.3747 0.3406 0.3966 0.020 Uiso 1 1 calc R
C3 C 0.45016(15) 0.59681(11) 0.5073(2) 0.0164(3) Uani 1 1 d .
H3 H 0.4152 0.6612 0.5114 0.020 Uiso 1 1 calc R
C4 C 0.24362(15) 0.50121(11) 0.3883(2) 0.0168(3) Uani 1 1 d .
C5 C 0.16276(14) 0.40626(12) 0.3346(2) 0.0194(3) Uani 1 1 d .
C6 C 0.18308(14) 0.59520(12) 0.3822(2) 0.0192(3) Uani 1 1 d .
N3 N 0.40366(13) 0.16700(11) 0.6245(2) 0.0263(3) Uani 1 1 d .
N4 N 0.36816(13) -0.16908(11) 0.6620(2) 0.0258(3) Uani 1 1 d .
C7 C 0.12948(14) -0.00082(11) 0.5478(2) 0.0151(3) Uani 1 1 d .
C8 C 0.07200(14) 0.09536(11) 0.5012(2) 0.0162(3) Uani 1 1 d .
H8 H 0.1220 0.1589 0.5024 0.019 Uiso 1 1 calc R
C9 C 0.05106(15) -0.09641(11) 0.5438(2) 0.0159(3) Uani 1 1 d .
H9 H 0.0871 -0.1607 0.5734 0.019 Uiso 1 1 calc R
C10 C 0.25555(14) -0.00114(11) 0.5947(2) 0.0161(3) Uani 1 1 d .
C11 C 0.33626(14) 0.09297(11) 0.6084(2) 0.0185(3) Uani 1 1 d .
C12 C 0.31652(14) -0.09538(12) 0.6329(2) 0.0184(3) Uani 1 1 d .
C13 C 0.41913(15) 0.57797(12) -0.0046(2) 0.0186(3) Uani 1 1 d .
C14 C 0.33431(16) 0.65462(13) -0.0130(2) 0.0235(3) Uani 1 1 d .
H14 H 0.3651 0.7252 0.0294 0.028 Uiso 1 1 calc R
C15 C 0.21044(17) 0.62855(14) -0.0806(3) 0.0272(4) Uani 1 1 d .
H15 H 0.1554 0.6809 -0.0863 0.033 Uiso 1 1 calc R
C16 C 0.16254(16) 0.52302(15) -0.1430(3) 0.0266(4) Uani 1 1 d .
H16 H 0.0756 0.5053 -0.1892 0.032 Uiso 1 1 calc R
C17 C 0.23997(16) 0.44746(13) -0.1370(2) 0.0226(3) Uani 1 1 d .
H17 H 0.2064 0.3774 -0.1792 0.027 Uiso 1 1 calc R
C18 C 0.37112(15) 0.47159(13) -0.0684(2) 0.0192(3) Uani 1 1 d .
C19 C 0.45329(15) 0.39640(11) -0.0625(2) 0.0196(3) Uani 1 1 d .
H19 H 0.4217 0.3260 -0.1051 0.023 Uiso 1 1 calc R
C20 C 0.11930(14) -0.03479(12) 0.0568(2) 0.0179(3) Uani 1 1 d .
C21 C 0.24182(15) -0.06596(13) 0.1139(2) 0.0222(3) Uani 1 1 d .
H21 H 0.2544 -0.1374 0.1392 0.027 Uiso 1 1 calc R
C22 C 0.34117(16) 0.00523(15) 0.1325(3) 0.0264(4) Uani 1 1 d .
H22 H 0.4220 -0.0172 0.1704 0.032 Uiso 1 1 calc R
C23 C 0.32534(16) 0.11246(15) 0.0959(3) 0.0265(4) Uani 1 1 d .
H23 H 0.3954 0.1614 0.1103 0.032 Uiso 1 1 calc R
C24 C 0.21015(16) 0.14506(13) 0.0404(2) 0.0229(3) Uani 1 1 d .
H24 H 0.2006 0.2170 0.0158 0.027 Uiso 1 1 calc R
C25 C 0.10339(15) 0.07377(12) 0.0183(2) 0.0183(3) Uani 1 1 d .
C26 C -0.01592(15) 0.10561(12) -0.0382(2) 0.0191(3) Uani 1 1 d .
H26 H -0.0269 0.1772 -0.0645 0.023 Uiso 1 1 calc R

loop_
_atom_site_aniso_label
_atom_site_aniso_U_11
_atom_site_aniso_U_22
_atom_site_aniso_U_33
_atom_site_aniso_U_23
_atom_site_aniso_U_13
_atom_site_aniso_U_12
N1 0.0237(8) 0.0205(7) 0.0390(9) 0.0010(6) 0.0069(6) 0.0044(6)
N2 0.0251(8) 0.0221(7) 0.0330(8) -0.0019(6) 0.0061(6) 0.0068(6)
C1 0.0194(8) 0.0149(7) 0.0124(7) 0.0022(5) 0.0064(6) 0.0049(5)
C2 0.0220(8) 0.0122(6) 0.0159(7) 0.0002(5) 0.0061(6) 0.0027(6)
C3 0.0223(8) 0.0120(6) 0.0164(7) 0.0012(5) 0.0070(6) 0.0051(6)
C4 0.0211(8) 0.0137(6) 0.0167(7) 0.0017(5) 0.0064(6) 0.0046(6)
C5 0.0176(8) 0.0187(7) 0.0229(8) 0.0025(6) 0.0061(6) 0.0073(6)
C6 0.0178(7) 0.0192(7) 0.0204(7) -0.0002(6) 0.0048(6) 0.0037(6)
N3 0.0284(8) 0.0204(7) 0.0304(8) 0.0003(6) 0.0099(6) 0.0008(6)
N4 0.0218(7) 0.0192(7) 0.0366(8) 0.0008(6) 0.0085(6) 0.0039(6)
C7 0.0208(8) 0.0128(6) 0.0125(7) -0.0003(5) 0.0056(6) 0.0035(5)
C8 0.0215(8) 0.0125(6) 0.0149(7) 0.0004(5) 0.0056(6) 0.0020(6)
C9 0.0216(7) 0.0109(6) 0.0159(7) 0.0010(5) 0.0059(6) 0.0036(6)
C10 0.0191(8) 0.0138(6) 0.0154(7) -0.0004(5) 0.0046(6) 0.0033(6)
C11 0.0210(8) 0.0175(7) 0.0176(7) 0.0000(5) 0.0055(6) 0.0050(6)
C12 0.0172(7) 0.0159(7) 0.0210(7) -0.0021(5) 0.0046(6) 0.0005(6)
C13 0.0244(8) 0.0195(7) 0.0148(7) 0.0026(5) 0.0094(6) 0.0055(6)
C14 0.0316(9) 0.0207(7) 0.0214(8) 0.0026(6) 0.0115(7) 0.0066(7)
C15 0.0271(9) 0.0324(9) 0.0258(9) 0.0059(7) 0.0105(7) 0.0122(7)
C16 0.0209(9) 0.0365(10) 0.0233(8) 0.0061(7) 0.0072(7) 0.0049(7)
C17 0.0241(9) 0.0256(8) 0.0176(7) 0.0010(6) 0.0061(6) 0.0001(6)
C18 0.0242(9) 0.0221(7) 0.0130(7) 0.0014(5) 0.0079(6) 0.0020(6)
C19 0.0282(9) 0.0167(7) 0.0152(7) -0.0006(5) 0.0093(6) 0.0004(6)
C20 0.0206(8) 0.0227(7) 0.0115(7) 0.0005(5) 0.0051(6) 0.0078(6)
C21 0.0228(9) 0.0272(8) 0.0168(7) 0.0004(6) 0.0042(6) 0.0104(7)
C22 0.0188(8) 0.0393(9) 0.0210(8) -0.0016(7) 0.0040(7) 0.0097(7)
C23 0.0220(8) 0.0365(9) 0.0202(8) -0.0032(7) 0.0062(6) -0.0008(7)
C24 0.0278(9) 0.0229(8) 0.0185(7) 0.0007(6) 0.0077(7) 0.0025(7)
C25 0.0232(8) 0.0214(7) 0.0116(7) 0.0010(5) 0.0060(6) 0.0063(6)
C26 0.0242(8) 0.0198(7) 0.0144(7) 0.0027(5) 0.0058(6) 0.0077(6)

loop_
_atom_type_symbol
_atom_type_description
_atom_type_scat_dispersion_real
_atom_type_scat_dispersion_imag
_atom_type_scat_source
C C 0.0033 0.0016 'International Tables Vol C Tables 4.2.6.8 and 6.1.1.4'
H H 0.0000 0.0000 'International Tables Vol C Tables 4.2.6.8 and 6.1.1.4'
N N 0.0061 0.0033 'International Tables Vol C Tables 4.2.6.8 and 6.1.1.4'

loop_
_geom_angle_atom_site_label_1
_geom_angle_atom_site_label_2
_geom_angle_atom_site_label_3
_geom_angle
_geom_angle_site_symmetry_1
_geom_angle_site_symmetry_3
C3 C1 C2 118.63(13) . .
C4 C1 C2 120.42(13) . .
C4 C1 C3 120.95(13) . .
C1 C2 H2 119.5 . .
C3 C2 C1 120.95(14) 2_666 .
C3 C2 H2 119.5 2_666 .
C1 C3 H3 119.8 . .
C2 C3 C1 120.42(13) 2_666 .
C2 C3 H3 119.8 2_666 .
C1 C4 C5 121.89(13) . .
C1 C4 C6 122.91(13) . .
C5 C4 C6 115.20(14) . .
N1 C5 C4 178.86(17) . .
N2 C6 C4 177.16(17) . .
C8 C7 C9 118.30(14) . .
C10 C7 C8 120.59(13) . .
C10 C7 C9 121.10(13) . .
C7 C8 H8 119.5 . .
C9 C8 C7 120.95(13) 2_556 .
C9 C8 H8 119.5 2_556 .
C7 C9 H9 119.6 . .
C8 C9 C7 120.75(13) 2_556 .
C8 C9 H9 119.6 2_556 .
C7 C10 C11 122.43(13) . .
C7 C10 C12 122.67(13) . .
C12 C10 C11 114.90(13) . .
N3 C11 C10 177.76(17) . .
N4 C12 C10 177.92(16) . .
C14 C13 C18 118.76(15) . .
C19 C13 C14 121.89(14) 2_665 .
C19 C13 C18 119.35(14) 2_665 .
C13 C14 H14 119.4 . .
C15 C14 C13 121.12(16) . .
C15 C14 H14 119.4 . .
C14 C15 H15 119.9 . .
C14 C15 C16 120.25(16) . .
C16 C15 H15 119.9 . .
C15 C16 H16 119.7 . .
C17 C16 C15 120.59(16) . .
C17 C16 H16 119.7 . .
C16 C17 H17 119.5 . .
C16 C17 C18 121.04(16) . .
C18 C17 H17 119.5 . .
C17 C18 C13 118.24(14) . .
C19 C18 C13 119.15(15) . .
C19 C18 C17 122.61(15) . .
C13 C19 H19 119.3 2_665 .
C18 C19 C13 121.50(14) . 2_665
C18 C19 H19 119.3 . .
C21 C20 C25 118.17(15) . .
C26 C20 C21 122.28(14) 2 .
C26 C20 C25 119.55(14) 2 .
C20 C21 H21 119.5 . .
C22 C21 C20 120.95(15) . .
C22 C21 H21 119.5 . .
C21 C22 H22 119.6 . .
C21 C22 C23 120.79(16) . .
C23 C22 H22 119.6 . .
C22 C23 H23 120.0 . .
C24 C23 C22 120.00(17) . .
C24 C23 H23 120.0 . .
C23 C24 H24 119.3 . .
C23 C24 C25 121.38(16) . .
C25 C24 H24 119.3 . .
C24 C25 C20 118.71(14) . .
C26 C25 C20 118.94(15) . .
C26 C25 C24 122.36(14) . .
C20 C26 C25 121.52(14) 2 .
C20 C26 H26 119.2 2 .
C25 C26 H26 119.2 . .

loop_
_geom_bond_atom_site_label_1
_geom_bond_atom_site_label_2
_geom_bond_distance
_geom_bond_site_symmetry_2
N1 C5 1.147(2) .
N2 C6 1.146(2) .
C1 C2 1.4445(19) .
C1 C3 1.441(2) .
C1 C4 1.379(2) .
C2 H2 0.9500 .
C2 C3 1.346(2) 2_666
C3 C2 1.346(2) 2_666
C3 H3 0.9500 .
C4 C5 1.433(2) .
C4 C6 1.434(2) .
N3 C11 1.149(2) .
N4 C12 1.145(2) .
C7 C8 1.4419(19) .
C7 C9 1.446(2) .
C7 C10 1.374(2) .
C8 H8 0.9500 .
C8 C9 1.342(2) 2_556
C9 C8 1.342(2) 2_556
C9 H9 0.9500 .
C10 C11 1.435(2) .
C10 C12 1.434(2) .
C13 C14 1.426(2) .
C13 C18 1.436(2) .
C13 C19 1.394(2) 2_665
C14 H14 0.9500 .
C14 C15 1.356(3) .
C15 H15 0.9500 .
C15 C16 1.424(3) .
C16 H16 0.9500 .
C16 C17 1.358(2) .
C17 H17 0.9500 .
C17 C18 1.429(2) .
C18 C19 1.392(2) .
C19 C13 1.394(2) 2_665
C19 H19 0.9500 .
C20 C21 1.426(2) .
C20 C25 1.438(2) .
C20 C26 1.394(2) 2
C21 H21 0.9500 .
C21 C22 1.362(2) .
C22 H22 0.9500 .
C22 C23 1.419(3) .
C23 H23 0.9500 .
C23 C24 1.357(2) .
C24 H24 0.9500 .
C24 C25 1.423(2) .
C25 C26 1.396(2) .
C26 C20 1.394(2) 2
C26 H26 0.9500 .

loop_
_geom_torsion_atom_site_label_1
_geom_torsion_atom_site_label_2
_geom_torsion_atom_site_label_3
_geom_torsion_atom_site_label_4
_geom_torsion
_geom_torsion_site_symmetry_1
_geom_torsion_site_symmetry_4
C2 C1 C3 C2 0.1(2) . 2_666
C2 C1 C4 C5 3.1(2) . .
C2 C1 C4 C6 -177.48(14) . .
C3 C1 C2 C3 -0.1(2) . 2_666
C3 C1 C4 C5 -176.51(14) . .
C3 C1 C4 C6 3.0(2) . .
C4 C1 C2 C3 -179.65(14) . 2_666
C4 C1 C3 C2 179.65(14) . 2_666
C8 C7 C9 C8 -0.3(2) . 2_556
C8 C7 C10 C11 2.7(2) . .
C8 C7 C10 C12 -177.04(14) . .
C9 C7 C8 C9 0.3(2) . 2_556
C9 C7 C10 C11 -177.27(13) . .
C9 C7 C10 C12 3.0(2) . .
C10 C7 C8 C9 -179.64(14) . 2_556
C10 C7 C9 C8 179.64(14) . 2_556
C13 C14 C15 C16 0.6(2) . .
C13 C18 C19 C13 0.2(2) . 2_665
C14 C13 C18 C17 -0.2(2) . .
C14 C13 C18 C19 179.39(13) . .
C14 C15 C16 C17 -0.4(3) . .
C15 C16 C17 C18 0.0(2) . .
C16 C17 C18 C13 0.3(2) . .
C16 C17 C18 C19 -179.22(15) . .
C17 C18 C19 C13 179.79(14) . 2_665
C18 C13 C14 C15 -0.3(2) . .
C19 C13 C14 C15 179.33(15) 2_665 .
C19 C13 C18 C17 -179.81(13) 2_665 .
C19 C13 C18 C19 -0.2(2) 2_665 .
C20 C21 C22 C23 0.1(2) . .
C20 C25 C26 C20 0.3(2) . 2
C21 C20 C25 C24 -0.5(2) . .
C21 C20 C25 C26 179.85(13) . .
C21 C22 C23 C24 -0.4(3) . .
C22 C23 C24 C25 0.2(2) . .
C23 C24 C25 C20 0.2(2) . .
C23 C24 C25 C26 179.84(15) . .
C24 C25 C26 C20 -179.26(14) . 2
C25 C20 C21 C22 0.4(2) . .
C26 C20 C21 C22 -179.45(15) 2 .
C26 C20 C25 C24 179.29(13) 2 .
C26 C20 C25 C26 -0.3(2) 2 .

loop_
_twin_individual_id
_twin_individual_mass_fraction_refined
1 0.5058(11)
2 0.4942(11)
